data_2235476
loop_
_publ_author_name
'Selvakumar, R.'
'Bakthadoss, M.'
'Lakshmanan, D.'
'Murugavel, S.'

_publ_section_title
;
 (<i>Z</i>)-3-(2-Methoxybenzyl)-1,5-benzothiazepin-4(5<i>H</i>)-one
;
_journal_coeditor_code HB6847
_journal_issue 7
_journal_name_full 'Acta Crystallographica Section E'
_journal_page_first o2126
_journal_paper_doi 10.1107/S160053681202661X
_journal_volume 68
_journal_year 2012
_chemical_formula_iupac 'C17 H15 N O2 S'
_chemical_formula_moiety 'C17 H15 N O2 S'
_chemical_formula_sum 'C17 H15 N O2 S'
_chemical_formula_weight 297.36
_chemical_name_systematic
;
(<i>Z</i>)-3-(2-Methoxybenzyl)-1,5-benzothiazepin-4(5<i>H</i>)-one
;
_space_group_IT_number 2
_symmetry_cell_setting triclinic
_symmetry_space_group_name_Hall '-P 1'
_symmetry_space_group_name_H-M 'P -1'
_atom_sites_solution_hydrogens geom
_atom_sites_solution_primary direct
_atom_sites_solution_secondary difmap
_cell_angle_alpha 108.181(3)
_cell_angle_beta 101.561(2)
_cell_angle_gamma 103.217(3)
_cell_formula_units_Z 2
_cell_length_a 8.6665(5)
_cell_length_b 9.7612(4)
_cell_length_c 10.1328(5)
_cell_measurement_reflns_used 4197
_cell_measurement_temperature 293(2)
_cell_measurement_theta_max 29.5
_cell_measurement_theta_min 2.2
_cell_volume 757.83(7)
_computing_cell_refinement 'SAINT (Bruker, 2004)'
_computing_data_collection 'APEX2 (Bruker, 2004)'
_computing_data_reduction 'SAINT (Bruker, 2004)'
_computing_molecular_graphics 'ORTEP-3 (Farrugia (1997)'
_computing_publication_material 'SHELXL97 (Sheldrick, 2008) and PLATON (Spek, 2009)'
_computing_structure_refinement 'SHELXL97 (Sheldrick, 2008)'
_computing_structure_solution 'SHELXS97 (Sheldrick, 2008)'
_diffrn_ambient_temperature 293(2)
_diffrn_detector_area_resol_mean 10.0
_diffrn_measured_fraction_theta_full 0.985
_diffrn_measured_fraction_theta_max 0.985
_diffrn_measurement_device_type 'Bruker APEXII CCD'
_diffrn_measurement_method '\w scans'
_diffrn_radiation_monochromator graphite
_diffrn_radiation_source 'fine-focus sealed tube'
_diffrn_radiation_type MoK\a
_diffrn_radiation_wavelength 0.71073
_diffrn_reflns_av_R_equivalents 0.0408
_diffrn_reflns_av_sigmaI/netI 0.0345
_diffrn_reflns_limit_h_max 11
_diffrn_reflns_limit_h_min -10
_diffrn_reflns_limit_k_max 13
_diffrn_reflns_limit_k_min -13
_diffrn_reflns_limit_l_max 14
_diffrn_reflns_limit_l_min -13
_diffrn_reflns_number 16048
_diffrn_reflns_theta_full 29.47
_diffrn_reflns_theta_max 29.47
_diffrn_reflns_theta_min 2.21
_exptl_absorpt_coefficient_mu 0.217
_exptl_absorpt_correction_T_max 0.968
_exptl_absorpt_correction_T_min 0.951
_exptl_absorpt_correction_type multi-scan
_exptl_absorpt_process_details '(SADABS; Sheldrick, 1996)'
_exptl_crystal_colour Colourless
_exptl_crystal_density_diffrn 1.303
_exptl_crystal_density_method 'not measured'
_exptl_crystal_description Block
_exptl_crystal_F_000 312
_exptl_crystal_size_max 0.23
_exptl_crystal_size_mid 0.21
_exptl_crystal_size_min 0.15
_refine_diff_density_max 0.293
_refine_diff_density_min -0.264
_refine_ls_extinction_method none
_refine_ls_goodness_of_fit_ref 1.014
_refine_ls_hydrogen_treatment constr
_refine_ls_matrix_type full
_refine_ls_number_parameters 191
_refine_ls_number_reflns 4137
_refine_ls_number_restraints 0
_refine_ls_restrained_S_all 1.014
_refine_ls_R_factor_all 0.0749
_refine_ls_R_factor_gt 0.0464
_refine_ls_shift/su_max 0.000
_refine_ls_shift/su_mean 0.000
_refine_ls_structure_factor_coef Fsqd
_refine_ls_weighting_details 'calc w=1/[\s^2^(Fo^2^)+(0.0717P)^2^+0.1349P] where P=(Fo^2^+2Fc^2^)/3'
_refine_ls_weighting_scheme calc
_refine_ls_wR_factor_gt 0.1225
_refine_ls_wR_factor_ref 0.1456
_reflns_number_gt 2797
_reflns_number_total 4137
_reflns_threshold_expression I>2\s(I)
_cod_data_source_file hb6847.cif
_cod_data_source_block I
_cod_database_code 2235476
_cod_database_fobs_code 2235476

loop_
_symmetry_equiv_pos_as_xyz
'x, y, z'
'-x, -y, -z'

loop_
_atom_site_type_symbol
_atom_site_label
_atom_site_fract_x
_atom_site_fract_y
_atom_site_fract_z
_atom_site_U_iso_or_equiv
_atom_site_adp_type
_atom_site_calc_flag
_atom_site_refinement_flags
_atom_site_occupancy
_atom_site_symmetry_multiplicity
C C1 0.1759(2) 0.7930(2) 0.46956(18) 0.0507(4) Uani d . 1 1
H H1A 0.1877 0.8740 0.5533 0.061 Uiso calc R 1 1
C C2 0.3850(2) 0.64173(18) 0.39653(19) 0.0488(4) Uani d . 1 1
C C3 0.5478(2) 0.6617(2) 0.4686(2) 0.0608(5) Uani d . 1 1
H H3 0.5776 0.6775 0.5668 0.073 Uiso calc R 1 1
C C4 0.6642(2) 0.6582(2) 0.3954(3) 0.0722(6) Uani d . 1 1
H H4 0.7726 0.6702 0.4437 0.087 Uiso calc R 1 1
C C5 0.6218(2) 0.6371(3) 0.2510(3) 0.0750(7) Uani d . 1 1
H H5 0.7016 0.6348 0.2018 0.090 Uiso calc R 1 1
C C6 0.4611(2) 0.6192(2) 0.1781(2) 0.0599(5) Uani d . 1 1
H H6 0.4332 0.6057 0.0803 0.072 Uiso calc R 1 1
C C7 0.34186(19) 0.62133(17) 0.25091(18) 0.0451(4) Uani d . 1 1
C C8 0.07211(19) 0.67234(17) 0.20182(16) 0.0411(3) Uani d . 1 1
C C9 0.11639(19) 0.80262(17) 0.34308(17) 0.0424(4) Uani d . 1 1
C C10 0.0753(2) 0.93974(18) 0.33034(18) 0.0486(4) Uani d . 1 1
H H10A 0.0944 1.0126 0.4271 0.058 Uiso calc R 1 1
H H10B -0.0416 0.9100 0.2793 0.058 Uiso calc R 1 1
C C11 0.1745(2) 1.01587(18) 0.25198(17) 0.0470(4) Uani d . 1 1
C C12 0.1171(2) 1.11473(19) 0.19637(17) 0.0513(4) Uani d . 1 1
C C13 0.2044(3) 1.1847(2) 0.1219(2) 0.0668(5) Uani d . 1 1
H H13 0.1647 1.2489 0.0831 0.080 Uiso calc R 1 1
C C14 0.3502(3) 1.1584(3) 0.1058(2) 0.0756(6) Uani d . 1 1
H H14 0.4084 1.2051 0.0556 0.091 Uiso calc R 1 1
C C15 0.4107(3) 1.0648(3) 0.1623(2) 0.0704(6) Uani d . 1 1
H H15 0.5102 1.0490 0.1521 0.085 Uiso calc R 1 1
C C16 0.3221(2) 0.9936(2) 0.2350(2) 0.0568(5) Uani d . 1 1
H H16 0.3629 0.9294 0.2732 0.068 Uiso calc R 1 1
C C17 -0.0912(3) 1.2357(2) 0.1686(2) 0.0704(6) Uani d . 1 1
H H17A -0.0129 1.3361 0.2124 0.106 Uiso calc R 1 1
H H17B -0.1929 1.2378 0.1917 0.106 Uiso calc R 1 1
H H17C -0.1121 1.2002 0.0650 0.106 Uiso calc R 1 1
N N1 0.17774(16) 0.59507(15) 0.17075(14) 0.0454(3) Uani d . 1 1
H H1 0.1400 0.5180 0.0899 0.055 Uiso calc R 1 1
O O1 -0.06363(14) 0.63859(14) 0.11211(12) 0.0530(3) Uani d . 1 1
O O2 -0.02545(17) 1.13659(15) 0.22258(14) 0.0595(3) Uani d . 1 1
S S1 0.23445(6) 0.63866(6) 0.49135(5) 0.05956(17) Uani d . 1 1

loop_
_atom_site_aniso_label
_atom_site_aniso_U_11
_atom_site_aniso_U_22
_atom_site_aniso_U_33
_atom_site_aniso_U_12
_atom_site_aniso_U_13
_atom_site_aniso_U_23
C1 0.0560(10) 0.0537(9) 0.0413(8) 0.0174(8) 0.0217(7) 0.0116(7)
C2 0.0453(9) 0.0419(8) 0.0522(9) 0.0133(7) 0.0104(7) 0.0113(7)
C3 0.0508(10) 0.0505(10) 0.0644(11) 0.0137(8) 0.0004(9) 0.0117(8)
C4 0.0417(10) 0.0606(12) 0.0915(16) 0.0142(9) 0.0038(10) 0.0098(11)
C5 0.0451(11) 0.0719(13) 0.1002(18) 0.0195(9) 0.0327(11) 0.0139(12)
C6 0.0474(10) 0.0650(11) 0.0615(11) 0.0185(8) 0.0232(8) 0.0108(9)
C7 0.0377(8) 0.0405(8) 0.0489(9) 0.0114(6) 0.0122(7) 0.0070(6)
C8 0.0380(8) 0.0453(8) 0.0398(7) 0.0105(6) 0.0167(6) 0.0141(6)
C9 0.0404(8) 0.0444(8) 0.0435(8) 0.0125(6) 0.0207(7) 0.0130(6)
C10 0.0539(10) 0.0462(8) 0.0507(9) 0.0177(7) 0.0272(8) 0.0158(7)
C11 0.0503(9) 0.0412(8) 0.0405(8) 0.0065(7) 0.0170(7) 0.0069(6)
C12 0.0579(10) 0.0475(9) 0.0393(8) 0.0071(8) 0.0151(7) 0.0103(7)
C13 0.0782(14) 0.0627(12) 0.0582(11) 0.0106(10) 0.0229(10) 0.0274(9)
C14 0.0785(15) 0.0759(14) 0.0739(14) 0.0068(11) 0.0413(12) 0.0306(11)
C15 0.0611(12) 0.0689(13) 0.0770(14) 0.0082(10) 0.0382(11) 0.0193(11)
C16 0.0556(10) 0.0518(9) 0.0580(10) 0.0113(8) 0.0238(9) 0.0134(8)
C17 0.0779(14) 0.0669(12) 0.0699(13) 0.0253(11) 0.0168(11) 0.0314(10)
N1 0.0398(7) 0.0468(7) 0.0403(7) 0.0128(6) 0.0114(5) 0.0047(5)
O1 0.0427(6) 0.0618(7) 0.0467(6) 0.0197(5) 0.0108(5) 0.0092(5)
O2 0.0643(8) 0.0612(8) 0.0620(8) 0.0232(6) 0.0230(6) 0.0295(6)
S1 0.0660(3) 0.0692(3) 0.0533(3) 0.0255(2) 0.0227(2) 0.0295(2)

loop_
_atom_type_symbol
_atom_type_description
_atom_type_scat_dispersion_real
_atom_type_scat_dispersion_imag
_atom_type_scat_source
C C 0.0033 0.0016 'International Tables Vol C Tables 4.2.6.8 and 6.1.1.4'
H H 0.0000 0.0000 'International Tables Vol C Tables 4.2.6.8 and 6.1.1.4'
N N 0.0061 0.0033 'International Tables Vol C Tables 4.2.6.8 and 6.1.1.4'
O O 0.0106 0.0060 'International Tables Vol C Tables 4.2.6.8 and 6.1.1.4'
S S 0.1246 0.1234 'International Tables Vol C Tables 4.2.6.8 and 6.1.1.4'

loop_
_geom_angle_atom_site_label_1
_geom_angle_atom_site_label_2
_geom_angle_atom_site_label_3
_geom_angle
C9 C1 S1 124.92(13)
C9 C1 H1A 117.5
S1 C1 H1A 117.5
C7 C2 C3 119.73(17)
C7 C2 S1 120.79(13)
C3 C2 S1 119.47(15)
C4 C3 C2 120.2(2)
C4 C3 H3 119.9
C2 C3 H3 119.9
C3 C4 C5 120.27(18)
C3 C4 H4 119.9
C5 C4 H4 119.9
C4 C5 C6 120.4(2)
C4 C5 H5 119.8
C6 C5 H5 119.8
C5 C6 C7 119.9(2)
C5 C6 H6 120.1
C7 C6 H6 120.1
C2 C7 C6 119.57(16)
C2 C7 N1 122.33(15)
C6 C7 N1 118.03(15)
O1 C8 N1 120.15(13)
O1 C8 C9 118.65(14)
N1 C8 C9 121.18(14)
C1 C9 C8 122.35(15)
C1 C9 C10 122.86(14)
C8 C9 C10 114.62(14)
C9 C10 C11 113.97(14)
C9 C10 H10A 108.8
C11 C10 H10A 108.8
C9 C10 H10B 108.8
C11 C10 H10B 108.8
H10A C10 H10B 107.7
C16 C11 C12 118.41(16)
C16 C11 C10 122.51(17)
C12 C11 C10 119.07(15)
O2 C12 C13 124.34(18)
O2 C12 C11 115.28(15)
C13 C12 C11 120.37(18)
C14 C13 C12 119.5(2)
C14 C13 H13 120.2
C12 C13 H13 120.2
C15 C14 C13 121.1(2)
C15 C14 H14 119.4
C13 C14 H14 119.4
C14 C15 C16 119.2(2)
C14 C15 H15 120.4
C16 C15 H15 120.4
C11 C16 C15 121.4(2)
C11 C16 H16 119.3
C15 C16 H16 119.3
O2 C17 H17A 109.5
O2 C17 H17B 109.5
H17A C17 H17B 109.5
O2 C17 H17C 109.5
H17A C17 H17C 109.5
H17B C17 H17C 109.5
C8 N1 C7 129.58(13)
C8 N1 H1 115.2
C7 N1 H1 115.2
C12 O2 C17 118.25(15)
C1 S1 C2 98.07(8)

loop_
_geom_bond_atom_site_label_1
_geom_bond_atom_site_label_2
_geom_bond_distance
C1 C9 1.323(2)
C1 S1 1.7571(19)
C1 H1A 0.9300
C2 C7 1.385(2)
C2 C3 1.391(3)
C2 S1 1.7687(18)
C3 C4 1.367(3)
C3 H3 0.9300
C4 C5 1.371(3)
C4 H4 0.9300
C5 C6 1.382(3)
C5 H5 0.9300
C6 C7 1.386(2)
C6 H6 0.9300
C7 N1 1.410(2)
C8 O1 1.2353(19)
C8 N1 1.338(2)
C8 C9 1.495(2)
C9 C10 1.497(2)
C10 C11 1.507(2)
C10 H10A 0.9700
C10 H10B 0.9700
C11 C16 1.381(3)
C11 C12 1.394(3)
C12 O2 1.364(2)
C12 C13 1.386(3)
C13 C14 1.376(3)
C13 H13 0.9300
C14 C15 1.365(4)
C14 H14 0.9300
C15 C16 1.385(3)
C15 H15 0.9300
C16 H16 0.9300
C17 O2 1.421(2)
C17 H17A 0.9600
C17 H17B 0.9600
C17 H17C 0.9600
N1 H1 0.8600

loop_
_geom_hbond_atom_site_label_D
_geom_hbond_atom_site_label_H
_geom_hbond_atom_site_label_A
_geom_hbond_site_symmetry_A
_geom_hbond_distance_DH
_geom_hbond_distance_HA
_geom_hbond_distance_DA
_geom_hbond_angle_DHA
N1 H1 O1 2_565 0.86 2.00 2.8545(17) 171
C5 H5 O1 1_655 0.93 2.39 3.308(2) 171
C3 H3 Cg 2_676 0.93 2.69 3.432(2) 138
C17 H17C Cg 2_575 0.96 2.90 3.664(2) 137

loop_
_geom_torsion_atom_site_label_1
_geom_torsion_atom_site_label_2
_geom_torsion_atom_site_label_3
_geom_torsion_atom_site_label_4
_geom_torsion
C7 C2 C3 C4 -1.3(3)
S1 C2 C3 C4 177.35(15)
C2 C3 C4 C5 0.9(3)
C3 C4 C5 C6 0.0(3)
C4 C5 C6 C7 -0.5(3)
C3 C2 C7 C6 0.8(3)
S1 C2 C7 C6 -177.84(13)
C3 C2 C7 N1 177.65(15)
S1 C2 C7 N1 -1.0(2)
C5 C6 C7 C2 0.1(3)
C5 C6 C7 N1 -176.89(17)
S1 C1 C9 C8 7.8(2)
S1 C1 C9 C10 -177.20(12)
O1 C8 C9 C1 131.77(18)
N1 C8 C9 C1 -49.6(2)
O1 C8 C9 C10 -43.6(2)
N1 C8 C9 C10 135.01(16)
C1 C9 C10 C11 118.63(18)
C8 C9 C10 C11 -66.03(18)
C9 C10 C11 C16 -19.6(2)
C9 C10 C11 C12 161.57(14)
C16 C11 C12 O2 -177.21(14)
C10 C11 C12 O2 1.7(2)
C16 C11 C12 C13 2.0(2)
C10 C11 C12 C13 -179.04(16)
O2 C12 C13 C14 177.81(17)
C11 C12 C13 C14 -1.4(3)
C12 C13 C14 C15 -0.2(3)
C13 C14 C15 C16 1.0(3)
C12 C11 C16 C15 -1.2(3)
C10 C11 C16 C15 179.90(17)
C14 C15 C16 C11 -0.3(3)
O1 C8 N1 C7 174.44(16)
C9 C8 N1 C7 -4.2(3)
C2 C7 N1 C8 50.9(3)
C6 C7 N1 C8 -132.22(18)
C13 C12 O2 C17 1.0(3)
C11 C12 O2 C17 -179.81(15)
C9 C1 S1 C2 58.22(17)
C7 C2 S1 C1 -60.82(15)
C3 C2 S1 C1 120.55(15)

loop_
_cod_related_entry_id
_cod_related_entry_database
_cod_related_entry_code
1 ChemSpider 30657878
